data_9017152
loop_
_publ_author_name
'Lam, A. E.'
'Groat, L. A.'

_publ_section_title
;
 The crystal structure of wickenburgite, Pb3CaAl[AlSi10O27](H2O)3, a sheet
 structure
 Sample: UBC refinement
;
_journal_name_full 'The Canadian Mineralogist'
_journal_page_first 525
_journal_page_last 532
_journal_volume 32
_journal_year 1994
_chemical_formula_sum 'Al1.97 Ca Fe0.03 H6 O30 Pb3 Si10'
_chemical_name_mineral Wickenburgite
_space_group_IT_number 159
_space_group_name_Hall 'P 3 -2c'
_space_group_name_H-M_alt 'P 3 1 c'
_symmetry_space_group_name_H-M 'P 3 1 c'
_cell_angle_alpha 90
_cell_angle_beta 90
_cell_angle_gamma 120
_cell_formula_units_Z 2
_cell_length_a 8.560
_cell_length_b 8.560
_cell_length_c 20.190
_cell_volume 1281.193
_database_code_amcsd 0005381
_exptl_crystal_density_diffrn 3.845
_cod_data_source_file inputs/fixed/downloads/06/06179.cif
_cod_data_source_block 06179
_cod_original_formula_sum 'Pb3 Ca Al1.97 Fe.03 Si10 O30 H6'
_cod_database_code 9017152

loop_
_space_group_symop_operation_xyz
x,y,z
x-y,-y,1/2+z
-y,x-y,z
y,x,1/2+z
-x+y,-x,z
-x,-x+y,1/2+z

loop_
_atom_site_label
_atom_site_fract_x
_atom_site_fract_y
_atom_site_fract_z
_atom_site_occupancy
_atom_site_U_iso_or_equiv
_atom_site_type_symbol
_atom_site_attached_hydrogens
Pb 0.29190 0.25860 0.00000 1.00000 0.01200 Pb 0
Ca 0.00000 0.00000 0.14650 1.00000 0.02200 Ca 0
Al1 0.66667 0.33333 0.48520 0.97000 0.01000 Al 0
Fe1 0.66667 0.33333 0.48520 0.03000 0.01000 Fe 0
Al2 0.33333 0.66667 0.36780 1.00000 0.00400 Al 0
Si1 0.66667 0.33333 0.13390 1.00000 0.01300 Si 0
Si2 0.00000 0.00000 0.37310 1.00000 0.01600 Si 0
Si3 0.66667 0.33333 0.28890 1.00000 0.01300 Si 0
Si4 0.33333 0.66667 0.20220 1.00000 0.01600 Si 0
Si5 0.38710 0.05910 0.37820 1.00000 0.01800 Si 0
Si6 0.06180 0.41210 0.09820 1.00000 0.01900 Si 0
O1 0.33333 0.66667 0.28000 1.00000 0.01800 O 0
O2 0.66667 0.33333 0.21400 1.00000 0.03400 O 0
O3 0.00000 0.00000 0.45600 1.00000 0.04100 O 0
O4 0.14500 0.50100 0.17200 1.00000 0.02600 O 0
O5 0.48900 0.15600 0.10700 1.00000 0.02400 O 0
O6 0.51200 0.13700 0.31600 1.00000 0.02300 O 0
O7 0.13400 0.57100 0.04300 1.00000 0.02000 O 0
O8 0.19700 0.03500 0.34600 1.00000 0.03600 O 0
O9 0.08700 0.24100 0.07500 1.00000 0.02400 O 0
Wat10 0.22900 0.19700 0.22100 1.00000 0.04500 O 2
O11 0.45300 0.21400 0.43500 1.00000 0.01500 O 0
O12 0.50500 0.64400 0.40000 1.00000 0.01100 O 0

loop_
_cod_changelog_entry_id
_cod_changelog_entry_author
_cod_changelog_entry_date
_cod_changelog_entry_text
1
;cod-tools version 3.8.0
Id: cif_guess_AMCSD_atom_types 9574 2023-05-10 09:00:05Z saulius
;
2023-05-10T18:57:49+03:00
;Derived atom types and hydrogen counts
from atom names that follow the AMCSD naming convention
(Wat == water, O-H == hydroxyl).
;

loop_
_cod_related_entry_id
_cod_related_entry_database
_cod_related_entry_code
1 AMCSD 0005381
